data_7031595
loop_
_publ_author_name
'Dijkstra, Peter'
'Angelone, Davide'
'Talnishnikh, Elena'
'W\"ortche, Heinrich J'
'Otten, Edwin'
'Browne, Wesley R.'

_publ_section_title
;
 Pyridyl-1,2,4-triazole diphenyl boron complexes as efficient tuneable
 blue emitters.
;
_journal_issue 47
_journal_name_full 'Dalton transactions (Cambridge, England : 2003)'
_journal_page_first 17740
_journal_page_last 17745
_journal_paper_doi 10.1039/c4dt01393j
_journal_volume 43
_journal_year 2014
_chemical_formula_sum 'C20 H17 B N4'
_chemical_formula_weight 324.19
_chemical_name_systematic
; 
 ? 
;
_space_group_IT_number 19
_symmetry_cell_setting orthorhombic
_symmetry_space_group_name_Hall 'P 2ac 2ab'
_symmetry_space_group_name_H-M 'P 21 21 21'
_atom_sites_solution_hydrogens geom
_atom_sites_solution_primary direct
_atom_sites_solution_secondary difmap
_audit_creation_method SHELXL-97
_cell_angle_alpha 90.00
_cell_angle_beta 90.00
_cell_angle_gamma 90.00
_cell_formula_units_Z 4
_cell_length_a 9.1229(9)
_cell_length_b 10.9815(11)
_cell_length_c 16.3366(17)
_cell_measurement_reflns_used 9705
_cell_measurement_temperature 100(2)
_cell_measurement_theta_max 54.150
_cell_measurement_theta_min 5.805
_cell_volume 1636.7(3)
_computing_structure_refinement 'SHELXL-97 (Sheldrick, 2008)'
_computing_structure_solution 'SHELXS-97 (Sheldrick, 2008)'
_diffrn_ambient_temperature 100(2)
_diffrn_measured_fraction_theta_full 0.998
_diffrn_measured_fraction_theta_max 0.998
_diffrn_radiation_monochromator graphite
_diffrn_radiation_source 'fine-focus sealed tube'
_diffrn_radiation_type MoK\a
_diffrn_radiation_wavelength 0.71073
_diffrn_reflns_av_R_equivalents 0.0286
_diffrn_reflns_av_sigmaI/netI 0.0124
_diffrn_reflns_limit_h_max 11
_diffrn_reflns_limit_h_min -11
_diffrn_reflns_limit_k_max 14
_diffrn_reflns_limit_k_min -14
_diffrn_reflns_limit_l_max 20
_diffrn_reflns_limit_l_min -20
_diffrn_reflns_number 42384
_diffrn_reflns_theta_full 27.15
_diffrn_reflns_theta_max 27.15
_diffrn_reflns_theta_min 2.90
_exptl_absorpt_coefficient_mu 0.080
_exptl_absorpt_correction_T_max 0.9819
_exptl_absorpt_correction_T_min 0.9712
_exptl_absorpt_correction_type multi-scan
_exptl_absorpt_process_details SADABS
_exptl_crystal_colour colourless
_exptl_crystal_density_diffrn 1.316
_exptl_crystal_density_method 'not measured'
_exptl_crystal_description block
_exptl_crystal_F_000 680
_exptl_crystal_size_max 0.37
_exptl_crystal_size_mid 0.23
_exptl_crystal_size_min 0.23
_refine_diff_density_max 0.257
_refine_diff_density_min -0.177
_refine_diff_density_rms 0.039
_refine_ls_extinction_method none
_refine_ls_goodness_of_fit_ref 1.042
_refine_ls_hydrogen_treatment constr
_refine_ls_matrix_type full
_refine_ls_number_parameters 227
_refine_ls_number_reflns 3624
_refine_ls_number_restraints 0
_refine_ls_restrained_S_all 1.042
_refine_ls_R_factor_all 0.0318
_refine_ls_R_factor_gt 0.0303
_refine_ls_shift/su_max 0.000
_refine_ls_shift/su_mean 0.000
_refine_ls_structure_factor_coef Fsqd
_refine_ls_weighting_details 'calc w=1/[\s^2^(Fo^2^)+(0.0431P)^2^+0.4723P] where P=(Fo^2^+2Fc^2^)/3'
_refine_ls_weighting_scheme calc
_refine_ls_wR_factor_gt 0.0766
_refine_ls_wR_factor_ref 0.0779
_reflns_number_gt 3515
_reflns_number_total 3624
_reflns_threshold_expression >2sigma(I)
_cod_data_source_file c4dt01393j2.cif
_cod_data_source_block mo_molan101_0m
_cod_depositor_comments 'Adding full bibliography for 7031595.cif.'
_cod_original_sg_symbol_H-M P212121
_cod_database_code 7031595

loop_
_symmetry_equiv_pos_as_xyz
'x, y, z'
'-x+1/2, -y, z+1/2'
'-x, y+1/2, -z+1/2'
'x+1/2, -y+1/2, -z'

loop_
_atom_site_label
_atom_site_type_symbol
_atom_site_fract_x
_atom_site_fract_y
_atom_site_fract_z
_atom_site_U_iso_or_equiv
_atom_site_adp_type
_atom_site_occupancy
_atom_site_symmetry_multiplicity
_atom_site_calc_flag
_atom_site_refinement_flags
B1 B 0.90631(14) 0.48239(12) 0.31263(8) 0.0129(2) Uani 1 1 d .
C7 C 0.83457(13) 0.59583(11) 0.36029(7) 0.0137(2) Uani 1 1 d .
C12 C 0.68193(14) 0.61000(12) 0.36408(7) 0.0167(2) Uani 1 1 d .
H12 H 0.6208 0.5490 0.3410 0.020 Uiso 1 1 calc R
C8 C 0.92035(14) 0.68875(11) 0.39496(7) 0.0161(2) Uani 1 1 d .
H8 H 1.0242 0.6826 0.3928 0.019 Uiso 1 1 calc R
C1 C 1.06820(13) 0.44199(11) 0.33994(7) 0.0134(2) Uani 1 1 d .
C3 C 1.24281(14) 0.40069(11) 0.44982(7) 0.0202(3) Uani 1 1 d .
H3 H 1.2654 0.4002 0.5066 0.024 Uiso 1 1 calc R
C2 C 1.10522(13) 0.43935(11) 0.42323(7) 0.0161(2) Uani 1 1 d .
H2 H 1.0348 0.4645 0.4625 0.019 Uiso 1 1 calc R
C10 C 0.70532(15) 0.80074(12) 0.43534(8) 0.0209(3) Uani 1 1 d .
H10 H 0.6617 0.8695 0.4609 0.025 Uiso 1 1 calc R
C9 C 0.85674(15) 0.78956(12) 0.43236(8) 0.0199(3) Uani 1 1 d .
H9 H 0.9170 0.8508 0.4559 0.024 Uiso 1 1 calc R
C5 C 1.31255(14) 0.36261(12) 0.31054(8) 0.0201(3) Uani 1 1 d .
H5 H 1.3830 0.3361 0.2716 0.024 Uiso 1 1 calc R
C6 C 1.17474(13) 0.40124(11) 0.28470(7) 0.0173(2) Uani 1 1 d .
H6 H 1.1524 0.3999 0.2279 0.021 Uiso 1 1 calc R
C11 C 0.61798(15) 0.71094(13) 0.40080(7) 0.0208(3) Uani 1 1 d .
H11 H 0.5143 0.7185 0.4023 0.025 Uiso 1 1 calc R
C4 C 1.34676(14) 0.36298(12) 0.39318(8) 0.0206(3) Uani 1 1 d .
H4 H 1.4410 0.3375 0.4110 0.025 Uiso 1 1 calc R
N2 N 0.80014(11) 0.37106(9) 0.30466(6) 0.0134(2) Uani 1 1 d .
N4 N 0.66725(11) 0.25029(9) 0.22479(6) 0.0166(2) Uani 1 1 d .
N1 N 0.90013(11) 0.51332(9) 0.21491(6) 0.0131(2) Uani 1 1 d .
N3 N 0.74046(11) 0.28718(9) 0.35620(6) 0.0148(2) Uani 1 1 d .
C17 C 0.81123(13) 0.43748(10) 0.17165(7) 0.0136(2) Uani 1 1 d .
C19 C 0.66194(13) 0.21684(11) 0.30516(7) 0.0152(2) Uani 1 1 d .
C18 C 0.75415(13) 0.34718(10) 0.22865(7) 0.0137(2) Uani 1 1 d .
C13 C 0.96702(13) 0.60682(11) 0.17772(7) 0.0158(2) Uani 1 1 d .
H13 H 1.0303 0.6583 0.2083 0.019 Uiso 1 1 calc R
C14 C 0.94501(14) 0.62907(11) 0.09544(7) 0.0176(2) Uani 1 1 d .
H14 H 0.9936 0.6950 0.0693 0.021 Uiso 1 1 calc R
C20 C 0.57474(15) 0.11041(12) 0.33462(8) 0.0210(3) Uani 1 1 d .
H20A H 0.5573 0.1184 0.3936 0.032 Uiso 1 1 calc R
H20B H 0.6291 0.0351 0.3239 0.032 Uiso 1 1 calc R
H20C H 0.4806 0.1079 0.3057 0.032 Uiso 1 1 calc R
C16 C 0.78401(13) 0.45561(11) 0.08915(7) 0.0172(2) Uani 1 1 d .
H16 H 0.7214 0.4024 0.0595 0.021 Uiso 1 1 calc R
C15 C 0.85133(14) 0.55429(12) 0.05111(7) 0.0184(3) Uani 1 1 d .
H15 H 0.8332 0.5705 -0.0051 0.022 Uiso 1 1 calc R

loop_
_atom_site_aniso_label
_atom_site_aniso_U_11
_atom_site_aniso_U_22
_atom_site_aniso_U_33
_atom_site_aniso_U_23
_atom_site_aniso_U_13
_atom_site_aniso_U_12
B1 0.0139(6) 0.0150(6) 0.0098(5) 0.0002(5) -0.0006(5) -0.0013(5)
C7 0.0162(5) 0.0149(5) 0.0099(5) 0.0015(4) 0.0000(4) 0.0012(5)
C12 0.0173(6) 0.0218(6) 0.0111(5) 0.0005(4) -0.0018(4) 0.0005(5)
C8 0.0166(6) 0.0164(6) 0.0153(5) 0.0014(4) -0.0006(4) -0.0006(5)
C1 0.0138(5) 0.0110(5) 0.0156(5) -0.0008(4) -0.0008(4) -0.0014(4)
C3 0.0210(6) 0.0225(6) 0.0169(5) -0.0031(5) -0.0045(5) 0.0025(5)
C2 0.0166(6) 0.0166(5) 0.0151(5) -0.0023(4) 0.0004(5) 0.0015(4)
C10 0.0295(7) 0.0186(6) 0.0146(5) 0.0001(5) 0.0021(5) 0.0086(5)
C9 0.0274(7) 0.0155(5) 0.0167(6) 0.0005(5) -0.0013(5) -0.0002(5)
C5 0.0172(6) 0.0229(6) 0.0202(6) -0.0019(5) 0.0037(5) 0.0029(5)
C6 0.0184(6) 0.0191(5) 0.0143(5) -0.0007(5) 0.0006(5) 0.0003(5)
C11 0.0179(6) 0.0290(7) 0.0154(5) 0.0038(5) 0.0007(5) 0.0081(5)
C4 0.0161(6) 0.0212(6) 0.0246(6) -0.0017(5) -0.0034(5) 0.0033(5)
N2 0.0138(4) 0.0140(4) 0.0125(4) 0.0006(4) 0.0000(4) -0.0004(4)
N4 0.0147(5) 0.0164(5) 0.0188(5) -0.0006(4) -0.0002(4) -0.0022(4)
N1 0.0134(4) 0.0139(4) 0.0119(4) -0.0012(4) 0.0005(4) 0.0011(4)
N3 0.0140(5) 0.0144(4) 0.0162(5) 0.0019(4) 0.0023(4) -0.0003(4)
C17 0.0124(5) 0.0141(5) 0.0142(5) -0.0012(4) -0.0003(4) 0.0017(4)
C19 0.0125(5) 0.0149(5) 0.0183(6) 0.0010(4) 0.0012(4) 0.0021(4)
C18 0.0126(5) 0.0149(5) 0.0135(5) -0.0012(4) -0.0010(4) 0.0014(4)
C13 0.0159(5) 0.0145(5) 0.0170(5) -0.0020(5) 0.0012(4) -0.0004(4)
C14 0.0200(6) 0.0155(5) 0.0174(6) 0.0021(4) 0.0046(5) 0.0023(5)
C20 0.0219(6) 0.0175(6) 0.0237(6) 0.0025(5) 0.0014(5) -0.0044(5)
C16 0.0180(6) 0.0196(6) 0.0140(5) -0.0025(4) -0.0013(4) 0.0003(5)
C15 0.0214(6) 0.0208(6) 0.0129(5) 0.0006(5) -0.0001(5) 0.0041(5)

loop_
_atom_type_symbol
_atom_type_description
_atom_type_scat_dispersion_real
_atom_type_scat_dispersion_imag
_atom_type_scat_source
C C 0.0033 0.0016 'International Tables Vol C Tables 4.2.6.8 and 6.1.1.4'
H H 0.0000 0.0000 'International Tables Vol C Tables 4.2.6.8 and 6.1.1.4'
B B 0.0013 0.0007 'International Tables Vol C Tables 4.2.6.8 and 6.1.1.4'
N N 0.0061 0.0033 'International Tables Vol C Tables 4.2.6.8 and 6.1.1.4'

loop_
_geom_angle_atom_site_label_1
_geom_angle_atom_site_label_2
_geom_angle_atom_site_label_3
_geom_angle
N2 B1 C1 112.12(10)
N2 B1 C7 113.17(10)
C1 B1 C7 117.00(10)
N2 B1 N1 93.42(8)
C1 B1 N1 111.15(9)
C7 B1 N1 107.34(9)
C12 C7 C8 117.03(11)
C12 C7 B1 120.76(11)
C8 C7 B1 122.07(11)
C11 C12 C7 121.65(12)
C9 C8 C7 121.50(12)
C6 C1 C2 116.86(11)
C6 C1 B1 123.23(10)
C2 C1 B1 119.80(10)
C4 C3 C2 119.88(11)
C3 C2 C1 121.69(11)
C9 C10 C11 119.63(12)
C10 C9 C8 120.07(13)
C4 C5 C6 119.86(12)
C5 C6 C1 121.93(11)
C10 C11 C12 120.11(12)
C5 C4 C3 119.76(12)
C18 N2 N3 108.44(9)
C18 N2 B1 115.14(9)
N3 N2 B1 136.42(9)
C18 N4 C19 101.02(10)
C13 N1 C17 120.33(10)
C13 N1 B1 125.93(10)
C17 N1 B1 113.65(9)
C19 N3 N2 102.61(9)
N1 C17 C16 121.64(11)
N1 C17 C18 107.32(10)
C16 C17 C18 130.99(11)
N3 C19 N4 115.06(11)
N3 C19 C20 122.27(11)
N4 C19 C20 122.67(11)
N4 C18 N2 112.86(10)
N4 C18 C17 136.75(11)
N2 C18 C17 110.37(10)
N1 C13 C14 120.71(11)
C13 C14 C15 119.49(11)
C17 C16 C15 117.85(11)
C14 C15 C16 119.94(11)

loop_
_geom_bond_atom_site_label_1
_geom_bond_atom_site_label_2
_geom_bond_distance
B1 N2 1.5652(16)
B1 C1 1.6053(17)
B1 C7 1.6081(17)
B1 N1 1.6332(15)
C7 C12 1.4026(17)
C7 C8 1.4052(17)
C12 C11 1.3889(18)
C8 C9 1.3913(17)
C1 C6 1.3997(17)
C1 C2 1.4022(16)
C3 C4 1.3881(18)
C3 C2 1.3944(17)
C10 C9 1.3877(19)
C10 C11 1.3878(19)
C5 C4 1.3856(18)
C5 C6 1.3924(17)
N2 C18 1.3367(15)
N2 N3 1.3616(14)
N4 C18 1.3284(15)
N4 C19 1.3642(16)
N1 C13 1.3400(15)
N1 C17 1.3605(15)
N3 C19 1.3435(16)
C17 C16 1.3849(16)
C17 C18 1.4566(16)
C19 C20 1.4934(17)
C13 C14 1.3809(17)
C14 C15 1.3890(18)
C16 C15 1.3919(18)
